data_7118468
loop_
_publ_author_name
'Dey, Mamon'
'Dutta, Snigdha'
'Sarma, Bipul'
'Deka, Ramesh Ch.'
'Gogoi, Nayanmoni'

_publ_section_title
;
 Modulation of the coordination environment: a convenient approach to
 tailor magnetic anisotropy in seven coordinate Co(II) complexes
;
_journal_coden_ASTM CHCOFS
_journal_issue 4
_journal_name_full
;
 Chemical Communications (Cambridge, United Kingdom)
;
_journal_page_first 753
_journal_page_last 756
_journal_paper_doi 10.1039/c5cc07397a
_journal_volume 52
_journal_year 2016
_chemical_formula_sum 'C23 H21 Co N5 O4'
_chemical_formula_weight 490.38
_space_group_IT_number 36
_symmetry_cell_setting orthorhombic
_symmetry_space_group_name_Hall 'C 2c -2'
_symmetry_space_group_name_H-M 'C m c 21'
_atom_sites_solution_hydrogens geom
_atom_sites_solution_primary direct
_atom_sites_solution_secondary difmap
_audit_creation_method SHELXL-97
_audit_update_record
;
2015-08-31 deposited with the CCDC.
2015-11-06 downloaded from the CCDC.
;
_cell_angle_alpha 90.00
_cell_angle_beta 90.00
_cell_angle_gamma 90.00
_cell_formula_units_Z 4
_cell_length_a 26.0390(11)
_cell_length_b 11.4044(5)
_cell_length_c 7.3288(4)
_cell_measurement_reflns_used 1765
_cell_measurement_temperature 100(2)
_cell_measurement_theta_max 24.71
_cell_measurement_theta_min 2.95
_cell_volume 2176.35(18)
_computing_cell_refinement 'Bruker SAINT'
_computing_data_collection 'Bruker APEX2'
_computing_data_reduction 'Bruker SAINT'
_computing_molecular_graphics 'Bruker SHELXTL'
_computing_publication_material 'Bruker SHELXTL'
_computing_structure_refinement 'SHELXL-97 (Sheldrick, 2008)'
_computing_structure_solution 'SHELXS-97 (Sheldrick, 2008)'
_diffrn_ambient_temperature 100(2)
_diffrn_measured_fraction_theta_full 0.990
_diffrn_measured_fraction_theta_max 0.990
_diffrn_measurement_device_type 'Bruker APEX-II CCD'
_diffrn_measurement_method '\f and \w scans'
_diffrn_radiation_monochromator graphite
_diffrn_radiation_source 'fine-focus sealed tube'
_diffrn_radiation_type MoK\a
_diffrn_radiation_wavelength 0.71073
_diffrn_reflns_av_R_equivalents 0.0321
_diffrn_reflns_av_sigmaI/netI 0.0453
_diffrn_reflns_limit_h_max 32
_diffrn_reflns_limit_h_min -32
_diffrn_reflns_limit_k_max 13
_diffrn_reflns_limit_k_min -14
_diffrn_reflns_limit_l_max 5
_diffrn_reflns_limit_l_min -8
_diffrn_reflns_number 4585
_diffrn_reflns_theta_full 26.10
_diffrn_reflns_theta_max 26.10
_diffrn_reflns_theta_min 1.95
_exptl_absorpt_coefficient_mu 0.830
_exptl_absorpt_correction_T_max 0.9519
_exptl_absorpt_correction_T_min 0.7771
_exptl_absorpt_correction_type multi-scan
_exptl_absorpt_process_details SADABS
_exptl_crystal_colour Orange
_exptl_crystal_density_diffrn 1.497
_exptl_crystal_density_method 'not measured'
_exptl_crystal_description Needle
_exptl_crystal_F_000 1012
_exptl_crystal_size_max 0.32
_exptl_crystal_size_mid 0.08
_exptl_crystal_size_min 0.06
_refine_diff_density_max 0.466
_refine_diff_density_min -0.533
_refine_diff_density_rms 0.138
_refine_ls_abs_structure_details 'Flack H D (1983), Acta Cryst. A39, 876-881'
_refine_ls_abs_structure_Flack 0.14(3)
_refine_ls_extinction_method none
_refine_ls_goodness_of_fit_ref 1.209
_refine_ls_hydrogen_treatment mixed
_refine_ls_matrix_type full
_refine_ls_number_parameters 162
_refine_ls_number_reflns 1815
_refine_ls_number_restraints 1
_refine_ls_restrained_S_all 1.209
_refine_ls_R_factor_all 0.0432
_refine_ls_R_factor_gt 0.0340
_refine_ls_shift/su_max 0.208
_refine_ls_shift/su_mean 0.001
_refine_ls_structure_factor_coef Fsqd
_refine_ls_weighting_details 'calc w=1/[\s^2^(Fo^2^)+(0.0690P)^2^+0.1598P] where P=(Fo^2^+2Fc^2^)/3'
_refine_ls_weighting_scheme calc
_refine_ls_wR_factor_gt 0.0900
_refine_ls_wR_factor_ref 0.1232
_reflns_number_gt 1631
_reflns_number_total 1815
_reflns_threshold_expression >2sigma(I)
_cod_duplicate_entry 7118229
_cod_data_source_file c5cc07397a2.cif
_cod_data_source_block cmc21
_cod_original_sg_symbol_H-M Cmc2(1)
_cod_database_code 7118468

loop_
_symmetry_equiv_pos_as_xyz
'x, y, z'
'-x, -y, z+1/2'
'-x, y, z'
'x, -y, z+1/2'
'x+1/2, y+1/2, z'
'-x+1/2, -y+1/2, z+1/2'
'-x+1/2, y+1/2, z'
'x+1/2, -y+1/2, z+1/2'

loop_
_atom_site_label
_atom_site_type_symbol
_atom_site_fract_x
_atom_site_fract_y
_atom_site_fract_z
_atom_site_U_iso_or_equiv
_atom_site_adp_type
_atom_site_occupancy
_atom_site_symmetry_multiplicity
_atom_site_calc_flag
_atom_site_refinement_flags
_atom_site_disorder_assembly
_atom_site_disorder_group
Co1 Co 1.0000 0.15509(5) 0.04478(9) 0.0118(2) Uani 1 2 d S . .
C1 C 0.86716(14) -0.1749(3) 0.0491(10) 0.0212(9) Uani 1 1 d . . .
H1 H 0.8981 -0.1946 -0.0060 0.025 Uiso 1 1 calc R . .
C7 C 0.89735(14) 0.0328(3) 0.0743(6) 0.0124(10) Uani 1 1 d . . .
C6 C 0.85840(15) -0.0608(4) 0.1063(6) 0.0180(11) Uani 1 1 d . . .
C5 C 0.81233(16) -0.0324(4) 0.1907(7) 0.0199(10) Uani 1 1 d . . .
H5 H 0.8063 0.0443 0.2281 0.024 Uiso 1 1 calc R . .
C2 C 0.82959(17) -0.2597(4) 0.0743(10) 0.0306(15) Uani 1 1 d . . .
H2 H 0.8353 -0.3361 0.0348 0.037 Uiso 1 1 calc R . .
C4 C 0.77535(17) -0.1175(4) 0.2194(8) 0.0281(12) Uani 1 1 d . . .
H4 H 0.7450 -0.0987 0.2796 0.034 Uiso 1 1 calc R . .
C3 C 0.78358(19) -0.2308(4) 0.1585(8) 0.0312(13) Uani 1 1 d . . .
H3 H 0.7583 -0.2875 0.1739 0.037 Uiso 1 1 calc R . .
O1 O 0.94446(8) 0.00281(19) 0.0430(6) 0.0149(6) Uani 1 1 d . . .
N1 N 1.07919(10) 0.2185(2) 0.0577(7) 0.0139(7) Uani 1 1 d . . .
N3 N 1.11958(13) 0.1418(2) 0.0815(6) 0.0159(11) Uani 1 1 d . . .
C9 C 1.09032(13) 0.3289(3) 0.0424(11) 0.0167(8) Uani 1 1 d . . .
N2 N 1.0000 0.3460(3) 0.0339(13) 0.0140(10) Uani 1 2 d S . .
C11 C 1.14307(14) 0.3785(3) 0.0438(11) 0.0297(11) Uani 1 1 d . . .
H11A H 1.1677 0.3159 0.0372 0.045 Uiso 1 1 calc R . .
H11B H 1.1483 0.4220 0.1544 0.045 Uiso 1 1 calc R . .
H11C H 1.1474 0.4296 -0.0592 0.045 Uiso 1 1 calc R . .
C10 C 1.04626(15) 0.5274(3) 0.0168(8) 0.0207(12) Uani 1 1 d . . .
H10 H 1.0774 0.5673 0.0123 0.025 Uiso 1 1 calc R . .
C12 C 1.04497(13) 0.4051(3) 0.0290(8) 0.0152(9) Uani 1 1 d . . .
C13 C 1.0000 0.5879(5) 0.0117(11) 0.0229(18) Uani 1 2 d S . .
H13 H 1.0000 0.6693 0.0047 0.028 Uiso 1 2 calc SR . .
O4 O 1.0000 0.1435(4) 0.3303(8) 0.0144(13) Uani 1 2 d S . .
O3 O 1.0000 0.1512(4) -0.2444(7) 0.0139(13) Uani 1 2 d S . .
H4A H 1.0277(15) 0.116(3) 0.371(6) 0.000(10) Uiso 1 1 d . . .

loop_
_atom_site_aniso_label
_atom_site_aniso_U_11
_atom_site_aniso_U_22
_atom_site_aniso_U_33
_atom_site_aniso_U_23
_atom_site_aniso_U_13
_atom_site_aniso_U_12
Co1 0.0144(3) 0.0078(3) 0.0133(4) 0.0003(5) 0.000 0.000
C1 0.0196(17) 0.0169(18) 0.027(3) 0.004(3) 0.002(3) -0.0023(14)
C7 0.0151(16) 0.0121(17) 0.010(3) -0.0030(19) -0.0051(17) 0.0002(13)
C6 0.0156(19) 0.019(2) 0.020(3) 0.0021(19) -0.0019(16) -0.0011(17)
C5 0.0182(19) 0.019(2) 0.023(3) -0.001(2) -0.003(2) -0.0013(18)
C2 0.025(2) 0.0168(19) 0.050(5) 0.001(3) 0.001(3) -0.0051(16)
C4 0.022(2) 0.025(2) 0.038(4) 0.004(2) -0.003(2) -0.009(2)
C3 0.025(2) 0.025(3) 0.044(4) 0.007(2) -0.006(2) -0.011(2)
O1 0.0153(11) 0.0107(11) 0.0186(16) -0.003(2) 0.0002(18) 0.0008(9)
N1 0.0150(14) 0.0113(14) 0.015(2) 0.002(2) 0.000(2) 0.0030(11)
N3 0.0133(15) 0.0136(16) 0.021(3) 0.0016(17) -0.0019(15) 0.0011(12)
C9 0.0181(17) 0.0143(17) 0.018(2) -0.001(3) 0.002(3) -0.0032(14)
N2 0.020(2) 0.0096(19) 0.012(3) 0.004(3) 0.000 0.000
C11 0.0208(19) 0.0160(18) 0.052(3) 0.006(4) -0.003(4) -0.0025(15)
C10 0.023(2) 0.0107(17) 0.028(4) -0.001(2) 0.000(2) -0.0011(15)
C12 0.0210(18) 0.0109(16) 0.014(3) 0.000(2) -0.002(2) -0.0004(14)
C13 0.036(3) 0.010(3) 0.023(5) 0.002(3) 0.000 0.000
O4 0.013(3) 0.012(3) 0.018(4) 0.000(2) 0.000 0.000
O3 0.022(3) 0.012(3) 0.007(3) 0.0042(18) 0.000 0.000

loop_
_atom_type_symbol
_atom_type_description
_atom_type_scat_dispersion_real
_atom_type_scat_dispersion_imag
_atom_type_scat_source
C C 0.0033 0.0016 'International Tables Vol C Tables 4.2.6.8 and 6.1.1.4'
N N 0.0061 0.0033 'International Tables Vol C Tables 4.2.6.8 and 6.1.1.4'
O O 0.0106 0.0060 'International Tables Vol C Tables 4.2.6.8 and 6.1.1.4'
Co Co 0.3494 0.9721 'International Tables Vol C Tables 4.2.6.8 and 6.1.1.4'
H H 0.0000 0.0000 'International Tables Vol C Tables 4.2.6.8 and 6.1.1.4'

loop_
_geom_angle_atom_site_label_1
_geom_angle_atom_site_label_2
_geom_angle_atom_site_label_3
_geom_angle
_geom_angle_site_symmetry_1
_geom_angle_site_symmetry_3
O4 Co1 O3 175.21(13) . .
O4 Co1 N2 95.7(3) . .
O3 Co1 N2 89.1(3) . .
O4 Co1 N1 88.71(15) . .
O3 Co1 N1 92.88(15) . .
N2 Co1 N1 70.80(8) . .
O4 Co1 N1 88.71(15) . 3_755
O3 Co1 N1 92.88(15) . 3_755
N2 Co1 N1 70.80(8) . 3_755
N1 Co1 N1 141.04(15) . 3_755
O4 Co1 O1 87.55(16) . .
O3 Co1 O1 88.76(15) . .
N2 Co1 O1 140.15(6) . .
N1 Co1 O1 149.05(10) . .
N1 Co1 O1 69.58(9) 3_755 .
O4 Co1 O1 87.55(16) . 3_755
O3 Co1 O1 88.76(15) . 3_755
N2 Co1 O1 140.15(6) . 3_755
N1 Co1 O1 69.58(9) . 3_755
N1 Co1 O1 149.05(10) 3_755 3_755
O1 Co1 O1 79.57(11) . 3_755
C6 C1 C2 119.9(4) . .
O1 C7 N3 124.9(3) . 3_755
O1 C7 C6 119.0(3) . .
N3 C7 C6 116.1(3) 3_755 .
C1 C6 C5 119.7(4) . .
C1 C6 C7 120.8(4) . .
C5 C6 C7 119.4(4) . .
C4 C5 C6 120.4(4) . .
C3 C2 C1 120.2(4) . .
C3 C4 C5 119.9(5) . .
C4 C3 C2 119.9(4) . .
C7 O1 Co1 113.8(2) . .
C9 N1 N3 117.2(3) . .
C9 N1 Co1 121.9(2) . .
N3 N1 Co1 121.0(2) . .
C7 N3 N1 109.7(3) 3_755 .
N1 C9 C12 113.6(3) . .
N1 C9 C11 125.1(3) . .
C12 C9 C11 121.2(3) . .
C12 N2 C12 120.1(4) . 3_755
C12 N2 Co1 119.94(19) . .
C12 N2 Co1 119.94(19) 3_755 .
C13 C10 C12 118.5(4) . .
N2 C12 C10 121.3(3) . .
N2 C12 C9 113.6(3) . .
C10 C12 C9 125.1(3) . .
C10 C13 C10 120.4(5) . 3_755

loop_
_geom_bond_atom_site_label_1
_geom_bond_atom_site_label_2
_geom_bond_distance
_geom_bond_site_symmetry_2
Co1 O4 2.097(6) .
Co1 O3 2.119(5) .
Co1 N2 2.179(4) .
Co1 N1 2.187(3) .
Co1 N1 2.187(3) 3_755
Co1 O1 2.260(2) .
Co1 O1 2.260(2) 3_755
C1 C6 1.387(6) .
C1 C2 1.388(5) .
C7 O1 1.294(4) .
C7 N3 1.320(4) 3_755
C7 C6 1.490(5) .
C6 C5 1.388(6) .
C5 C4 1.384(6) .
C2 C3 1.387(7) .
C4 C3 1.384(7) .
N1 C9 1.297(4) .
N1 N3 1.379(4) .
N3 C7 1.320(4) 3_755
C9 C12 1.469(5) .
C9 C11 1.485(5) .
N2 C12 1.351(4) .
N2 C12 1.352(4) 3_755
C10 C13 1.388(5) .
C10 C12 1.398(5) .
C13 C10 1.388(5) 3_755
